data_7713365
loop_
_publ_author_name
'Gitlina, Anastasia Yu'
'Khistiaeva, Viktoria'
'Melnikov, Alexey'
'Ivonina, Mariia'
'Sizov, Vladimir'
'Spiridonova, Dar'ya'
'Makarova, Anna'
'Vyalikh, Denis'
'Grachova, Elena'

_publ_section_title
;
 Organometallic Ir(III) complexes: post-synthetic modification,
 photophysical properties and binuclear complex construction.
;
_journal_issue 26
_journal_name_full 'Dalton transactions (Cambridge, England : 2003)'
_journal_page_first 8986
_journal_page_last 8997
_journal_paper_doi 10.1039/d3dt00901g
_journal_volume 52
_journal_year 2023
_chemical_formula_moiety '2(C46 H34 Ir N8), F6 P'
_chemical_formula_sum 'C92 H68 F6 Ir2 N16 P'
_chemical_formula_weight 1926.99
_space_group_crystal_system monoclinic
_space_group_IT_number 15
_space_group_name_Hall '-I 2ya'
_space_group_name_H-M_alt 'I 1 2/a 1'
_atom_sites_solution_hydrogens geom
_atom_sites_solution_primary dual
_audit_creation_date 2022-12-06
_audit_creation_method
;
Olex2 1.5
(compiled 2022.04.07 svn.rca3783a0 for OlexSys, GUI svn.r6498)
;
_audit_update_record
;
2022-12-06 deposited with the CCDC.	2023-06-12 downloaded from the CCDC.
;
_cell_angle_alpha 90
_cell_angle_beta 96.7680(10)
_cell_angle_gamma 90
_cell_formula_units_Z 8
_cell_length_a 42.9654(2)
_cell_length_b 33.9313(2)
_cell_length_c 15.77980(10)
_cell_measurement_reflns_used 85090
_cell_measurement_temperature 100(2)
_cell_measurement_theta_max 73.9040
_cell_measurement_theta_min 1.6730
_cell_volume 22844.6(2)
_computing_cell_refinement 'CrysAlisPro 1.171.41.115a (Rigaku OD, 2021)'
_computing_data_collection 'CrysAlisPro 1.171.41.115a (Rigaku OD, 2021)'
_computing_data_reduction 'CrysAlisPro 1.171.41.115a (Rigaku OD, 2021)'
_computing_molecular_graphics 'Olex2 1.5 (Dolomanov et al., 2009)'
_computing_publication_material 'Olex2 1.5 (Dolomanov et al., 2009)'
_computing_structure_refinement 'SHELXL 2018/3 (Sheldrick, 2015)'
_computing_structure_solution 'SHELXT 2018/2 (Sheldrick, 2015)'
_diffrn_ambient_environment N~2~
_diffrn_ambient_temperature 100(2)
_diffrn_detector 'Hybrid Pixel Array Detector'
_diffrn_detector_area_resol_mean 10.0000
_diffrn_detector_type HyPix3000
_diffrn_measured_fraction_theta_full 0.999
_diffrn_measured_fraction_theta_max 0.999
_diffrn_measurement_details
;
List of Runs (angles in degrees, time in seconds):

  # Type    Start    End  Width  t~exp~   \w     \q     \k     \f   Frames
#--------------------------------------------------------------------------
  1  \w    -43.00 -18.00   0.50    0.31    --  -38.82  28.00  20.00   50
  2  \w   -101.00 -63.00   0.50    0.31    --  -38.82 -28.00-141.00   76
  3  \w    -10.00  27.00   0.50    0.31    --  -38.82  28.00  20.00   74
  4  \w     66.00  91.00   0.50    0.31    --   38.82  28.00  20.00   50
  5  \w    100.00 125.00   0.50    1.23    --  107.00  28.00  20.00   50
  6  \w     41.00 119.00   0.50    1.23    --  107.00 -28.00-141.00  156
  7  \w   -104.00 -65.00   0.50    0.31    --  -38.82 -43.00  30.00   78
  8  \w   -101.00 -23.00   0.50    0.31    --  -38.82 -43.00 120.00  156
  9  \w    -58.00 -22.00   0.50    0.31    --  -38.82 -43.00  30.00   72
 10  \w     51.00 103.00   0.50    0.31    --   38.82  32.00-150.00  104
 11  \w     18.00  43.00   0.50    0.31    --   38.82  65.00 150.00   50
 12  \w    -14.00  59.00   0.50    0.31    --   38.82 -54.00  90.00  146
 13  \w     20.00 100.00   0.50    0.31    --   38.82  54.00 -30.00  160
 14  \w     26.00  51.00   0.50    0.31    --   38.82 -28.00-141.00   50
 15  \w     -7.00  60.00   0.50    0.31    --   38.82 -77.00  60.00  134
 16  \w     54.00  79.00   0.50    0.31    --   38.82  65.00 150.00   50
 17  \w    -27.00  17.00   0.50    0.31    --   38.82 -28.00-141.00   88
 18  \w     34.00  78.00   0.50    0.31    --   38.82  32.00 120.00   88
 19  \w     88.00 116.00   0.50    1.23    --  107.00 -61.00 120.00   56
 20  \w     42.00  75.00   0.50    1.23    --  107.00 -61.00 120.00   66
 21  \w     71.00  98.00   0.50    1.23    --  107.00-111.00 120.00   54
 22  \w     47.00 128.00   0.50    1.23    --  107.00 -77.00  30.00  162
 23  \w     38.00 111.00   0.50    1.23    --  107.00-111.00-120.00  146
 24  \w     93.00 139.00   0.50    1.23    --  107.00  30.00 -90.00   92
 25  \w     85.00 157.00   0.50    1.23    --  107.00  15.00  90.00  144
 26  \w    100.00 126.00   0.50    1.23    --  107.00 111.00  60.00   52
 27  \w     52.00 113.00   0.50    1.23    --  107.00 -86.00 120.00  122
 28  \w     39.00 103.00   0.50    1.23    --  107.00 -30.00  30.00  128
 29  \w     93.00 156.00   0.50    1.23    --  107.00  30.00  30.00  126
 30  \w     96.00 121.00   0.50    1.23    --  107.00  45.00-180.00   50
 31  \w     43.00 125.00   0.50    1.23    --  107.00 -45.00 -90.00  164
 32  \w     42.00 127.00   0.50    1.23    --  107.00 -69.00 -90.00  170
 33  \w     83.00 109.00   0.50    0.31    --   38.82  28.00  20.00   52
 34  \w    -57.00   0.00   0.50    0.31    --  -38.82  21.00-180.00  114
 35  \w     12.00  41.00   0.50    0.31    --   38.82  77.00-180.00   58
 36  \w     52.00  78.00   0.50    0.31    --   38.82  77.00  90.00   52
 37  \w     34.00  59.00   0.50    0.31    --   38.82 -54.00-150.00   50
 38  \w    -25.00  12.00   0.50    0.31    --   38.82 -32.00 150.00   74
 39  \w     17.00  43.00   0.50    0.31    --   38.82  77.00  90.00   52
 40  \w      5.00  47.00   0.50    0.31    --   38.82 -32.00  90.00   84
 41  \w     19.00  47.00   0.50    0.31    --   38.82  77.00 150.00   56
 42  \w     83.00 108.00   0.50    0.31    --   38.82  32.00 -90.00   50
 43  \w     18.00  65.00   0.50    0.31    --   38.82  77.00 120.00   94
 44  \w    -25.00   1.00   0.50    0.31    --   38.82 -54.00-150.00   52
 45  \w     32.00  58.00   0.50    0.31    --   38.82  32.00 -90.00   52
 46  \w     25.00  51.00   0.50    0.31    --   38.82 -32.00 150.00   52
 47  \w     18.00  52.00   0.50    0.31    --   38.82  65.00  90.00   68
 48  \w     38.00  64.00   0.50    0.31    --   38.82  65.00-120.00   52
 49  \w     47.00  96.00   0.50    1.23    --  107.00 -61.00-150.00   98
 50  \w    120.00 146.00   0.50    1.23    --  107.00  80.00 100.54   52
 51  \w    126.00 152.00   0.50    1.23    --  107.00  77.00  60.00   52
 52  \w     80.00 105.00   0.50    1.23    --  107.00  80.00 100.54   50
 53  \w     85.00 115.00   0.50    1.23    --  107.00  61.00  90.00   60
 54  \w     81.00 117.00   0.50    1.23    --  107.00  77.00  60.00   72
 55  \w     80.00 106.00   0.50    1.23    --  107.00  77.00-180.00   52
 56  \w     92.00 118.00   0.50    1.23    --  107.00  45.00 120.00   52
 57  \w     88.00 146.00   0.50    1.23    --  107.00  53.00 150.00  116
 58  \w     81.00 107.00   0.50    1.23    --  107.00  77.00  90.00   52
 59  \w     80.00 105.00   0.50    1.23    --  107.00  77.00  30.00   50
 60  \w     80.00 106.00   0.50    1.23    --  107.00  79.00  85.01   52
 61  \w     80.00 105.00   0.50    1.23    --  107.00  77.00 150.00   50
 62  \w     83.00 149.00   0.50    1.23    --  107.00  69.00 120.00  132
 63  \w     85.00 111.00   0.50    1.23    --  107.00  69.00  60.00   52
 64  \w    121.00 147.00   0.50    1.23    --  107.00  53.00  60.00   52
 65  \w     90.00 125.00   0.50    1.23    --  107.00  45.00  60.00   70
 66  \w     87.00 112.00   0.50    1.23    --  107.00  53.00  60.00   50
 67  \w     83.00 109.00   0.50    1.23    --  107.00  69.00 150.00   52
 68  \w     87.00 128.00   0.50    1.23    --  107.00  53.00-180.00   82
 69  \w    132.00 157.00   0.50    1.23    --  107.00  53.00  90.00   50
 70  \w    122.00 150.00   0.50    1.23    --  107.00  69.00-150.00   56
 71  \w     87.00 112.00   0.50    1.23    --  107.00  53.00  90.00   50
 72  \w    129.00 157.00   0.50    1.23    --  107.00  37.00   0.00   56
 73  \w     87.00 113.00   0.50    1.23    --  107.00  61.00 150.00   52
 74  \w     85.00 124.00   0.50    1.23    --  107.00  62.00-177.09   78
 75  \w     84.00 110.00   0.50    1.23    --  107.00  69.00-180.00   52
 76  \w     86.00 112.00   0.50    1.23    --  107.00  61.00-180.00   52
 77  \w     75.00 121.00   0.50    1.23    --  107.00 -37.00  90.00   92
 78  \w     80.00 106.00   0.50    1.23    --  107.00  77.00 120.00   52
 79  \w    132.00 157.00   0.50    1.23    --  107.00  30.00 -90.00   50
 80  \w    127.00 153.00   0.50    1.23    --  107.00  77.00-180.00   52
 81  \w     88.00 120.00   0.50    1.23    --  107.00  53.00 120.00   64
 82  \w     87.00 113.00   0.50    1.23    --  107.00  52.00 146.33   52
 83  \w     89.00 115.00   0.50    1.23    --  107.00  61.00  60.00   52
 84  \w     88.00 122.00   0.50    1.23    --  107.00  61.00 120.00   68
 85  \w    130.00 155.00   0.50    1.23    --  107.00  69.00  90.00   50
 86  \w     83.00 108.00   0.50    1.23    --  107.00  69.00  90.00   50
 87  \w    127.00 144.00   0.50    1.23    --  107.00 101.00-149.00   34
;
_diffrn_measurement_device 'four-circle diffractometer'
_diffrn_measurement_device_type 'SuperNova, Single source at offset/far, HyPix3000'
_diffrn_measurement_method '\w scans'
_diffrn_orient_matrix_type 'CrysAlisPro convention (1999,Acta A55,543-557)'
_diffrn_orient_matrix_UB_11 0.0517337000
_diffrn_orient_matrix_UB_12 -0.0086481000
_diffrn_orient_matrix_UB_13 0.0319539000
_diffrn_orient_matrix_UB_21 0.0816923000
_diffrn_orient_matrix_UB_22 0.0146628000
_diffrn_orient_matrix_UB_23 -0.0127262000
_diffrn_orient_matrix_UB_31 -0.0177646000
_diffrn_orient_matrix_UB_32 0.0420839000
_diffrn_orient_matrix_UB_33 0.0110064000
_diffrn_radiation_monochromator mirror
_diffrn_radiation_probe x-ray
_diffrn_radiation_type 'Cu K\a'
_diffrn_radiation_wavelength 1.54184
_diffrn_reflns_av_R_equivalents 0.0495
_diffrn_reflns_av_unetI/netI 0.0292
_diffrn_reflns_Laue_measured_fraction_full 0.999
_diffrn_reflns_Laue_measured_fraction_max 0.999
_diffrn_reflns_limit_h_max 52
_diffrn_reflns_limit_h_min -51
_diffrn_reflns_limit_k_max 38
_diffrn_reflns_limit_k_min -41
_diffrn_reflns_limit_l_max 19
_diffrn_reflns_limit_l_min -19
_diffrn_reflns_number 119978
_diffrn_reflns_point_group_measured_fraction_full 0.999
_diffrn_reflns_point_group_measured_fraction_max 0.999
_diffrn_reflns_theta_full 67.684
_diffrn_reflns_theta_max 70.000
_diffrn_reflns_theta_min 2.071
_diffrn_source 'micro-focus sealed X-ray tube'
_diffrn_source_type 'SuperNova (Cu) X-ray Source'
_exptl_absorpt_coefficient_mu 4.999
_exptl_absorpt_correction_T_max 1.00000
_exptl_absorpt_correction_T_min 0.41590
_exptl_absorpt_correction_type multi-scan
_exptl_absorpt_process_details
;
CrysAlisPro 1.171.41.115a (Rigaku Oxford Diffraction, 2021)
Empirical absorption correction using spherical harmonics,
implemented in SCALE3 ABSPACK scaling algorithm.
;
_exptl_crystal_colour 'clear yellow'
_exptl_crystal_colour_lustre clear
_exptl_crystal_colour_primary yellow
_exptl_crystal_density_diffrn 1.121
_exptl_crystal_description prism
_exptl_crystal_F_000 7640
_exptl_crystal_size_max 0.2
_exptl_crystal_size_mid 0.16
_exptl_crystal_size_min 0.1
_platon_squeeze_details
;
The unit cell of C92H68F6Ir2N16P contains disordered molecules of solvent have been treated as a diffuse contribution to the overall scattering without specific atom positions by PLATON/SQUEEZE.                         

N: Total Potential Solvent Accessible Void Vol  (SOLV-Map Value) ...  9726 Ang^3
N: Electron Count Voids / Cell =   2913

2913e approximately correspond to 6 C3H6O + 4.1 C5H12 per f.u.
;
_refine_diff_density_max 1.695
_refine_diff_density_min -1.604
_refine_diff_density_rms 0.093
_refine_ls_extinction_method none
_refine_ls_goodness_of_fit_ref 1.046
_refine_ls_hydrogen_treatment constr
_refine_ls_matrix_type full
_refine_ls_number_parameters 1097
_refine_ls_number_reflns 21648
_refine_ls_number_restraints 3
_refine_ls_restrained_S_all 1.051
_refine_ls_R_factor_all 0.0359
_refine_ls_R_factor_gt 0.0344
_refine_ls_shift/su_max 0.000
_refine_ls_shift/su_mean 0.000
_refine_ls_structure_factor_coef Fsqd
_refine_ls_weighting_details 'w=1/[\s^2^(Fo^2^)+(0.0557P)^2^+62.8045P] where P=(Fo^2^+2Fc^2^)/3'
_refine_ls_weighting_scheme calc
_refine_ls_wR_factor_gt 0.0947
_refine_ls_wR_factor_ref 0.0964
_reflns_Friedel_coverage 0.000
_reflns_number_gt 20542
_reflns_number_total 21648
_reflns_threshold_expression 'I > 2\s(I)'
_cod_data_source_file d3dt00901g3.cif
_cod_data_source_block 12309_vk281_sq
_cod_database_code 7713365
_shelx_shelxl_version_number 2018/3
_chemical_oxdiff_formula 'C92 H68 F6 Ir2 N16 P'
_shelx_space_group_comment
;
The symmetry employed for this shelxl refinement is uniquely defined
by the following loop, which should always be used as a source of
symmetry information in preference to the above space-group names.
They are only intended as comments.
;
_shelx_estimated_absorpt_t_max 0.635
_shelx_estimated_absorpt_t_min 0.435
_olex2_refinement_description
;
1. Fixed Uiso
 At 1.2 times of:
  All C(H) groups, All C(H,H) groups
2. Restrained distances
 P1-F9
 1.5 with sigma of 0.02
 P1-F10
 1.7 with sigma of 0.02
 P1-F11
 1.5 with sigma of 0.02
3. Uiso/Uaniso restraints and constraints
Uanis(F10) = Uanis(F3)
Uanis(F8) = Uanis(F5)
4. Others
 Sof(F7)=Sof(F8)=Sof(F9)=Sof(F10)=Sof(F11)=Sof(F12)=1-FVAR(1)
 Sof(F1)=Sof(F2)=Sof(F3)=Sof(F4)=Sof(F5)=Sof(F6)=FVAR(1)
5.a Secondary CH2 refined with riding coordinates:
 C25(H25A,H25B), C25'(H25C,H25D)
5.b Aromatic/amide H refined with riding coordinates:
 C4'(H4'), C4(H4), C5(H5), C5'(H5'), C6'(H6'), C6(H6), C7'(H7'), C7(H7),
 C10'(H10'), C10(H10), C11(H11), C11'(H11'), C13'(H13'), C13(H13), C15(H15),
 C15'(H15'), C16(H16), C16'(H16'), C18(H18), C18'(H18'), C19'(H19'), C19(H19),
 C24'(H24'), C24(H24), C27(H27), C27'(H27'), C28(H28), C28'(H28'), C29'(H29'),
 C29(H29), C30'(H30'), C30(H30), C33'(H33'), C33(H33), C34'(H34'), C34(H34),
 C35(H35), C35'(H35'), C36'(H36'), C36(H36), C39'(H39'), C39(H39), C40'(H40'),
 C40(H40), C41'(H41'), C41(H41), C42(H42), C42'(H42'), C45'(H45'), C45(H45),
 C46(H46), C46'(H46'), C47'(H47'), C47(H47), C48(H48), C48'(H48'), C51(H51),
 C51'(H51'), C52(H52), C52'(H52'), C53(H53), C53'(H53'), C54(H54), C54'(H54')
;
_smtbx_masks_void_probe_radius 1.2
_smtbx_masks_void_truncation_radius 1.2
_platon_squeeze_void_probe_radius 1.20
_olex2_submission_special_instructions 'No special instructions were received'
_oxdiff_exptl_absorpt_empirical_details
;
Empirical correction (ABSPACK) includes:
- Absorption correction using spherical harmonics
- Frame scaling
;
_oxdiff_exptl_absorpt_empirical_full_max 2.690
_oxdiff_exptl_absorpt_empirical_full_min 0.627

loop_
_space_group_symop_operation_xyz
'x, y, z'
'-x+1/2, y, -z'
'x+1/2, y+1/2, z+1/2'
'-x+1, y+1/2, -z+1/2'
'-x, -y, -z'
'x-1/2, -y, z'
'-x+1/2, -y+1/2, -z+1/2'
'x, -y+1/2, z+1/2'

loop_
_atom_site_label
_atom_site_type_symbol
_atom_site_fract_x
_atom_site_fract_y
_atom_site_fract_z
_atom_site_U_iso_or_equiv
_atom_site_adp_type
_atom_site_occupancy
_atom_site_site_symmetry_order
_atom_site_calc_flag
_atom_site_refinement_flags_posn
_atom_site_refinement_flags_adp
_atom_site_refinement_flags_occupancy
_atom_site_disorder_assembly
_atom_site_disorder_group
Ir1 Ir 0.51300(2) 0.30063(2) 0.28402(2) 0.02485(5) Uani 1 1 d . . . . .
Ir1' Ir 0.34276(2) 0.55874(2) 0.40856(2) 0.02783(5) Uani 1 1 d . . . . .
N2 N 0.49681(6) 0.36016(7) 0.27391(15) 0.0269(5) Uani 1 1 d . . . . .
N2' N 0.36352(6) 0.50127(8) 0.41777(16) 0.0287(5) Uani 1 1 d . . . . .
N3 N 0.51638(6) 0.31524(8) 0.15388(15) 0.0272(5) Uani 1 1 d . . . . .
N3' N 0.34773(6) 0.54655(8) 0.54175(16) 0.0285(5) Uani 1 1 d . . . . .
N21 N 0.43699(7) 0.53653(8) 0.63912(17) 0.0339(6) Uani 1 1 d . . . . .
N21' N 0.43009(11) 0.33304(10) 0.0532(2) 0.0579(10) Uani 1 1 d . . . . .
N22 N 0.43104(7) 0.54549(8) 0.71662(17) 0.0347(6) Uani 1 1 d . . . . .
N22' N 0.44041(11) 0.32407(11) -0.0194(2) 0.0622(11) Uani 1 1 d . . . . .
N23 N 0.43792(7) 0.51331(9) 0.76596(17) 0.0351(6) Uani 1 1 d . . . . .
N23' N 0.44538(9) 0.35799(10) -0.0588(2) 0.0469(8) Uani 1 1 d . . . . .
N31 N 0.39794(8) 0.46013(9) 0.8359(2) 0.0445(7) Uani 1 1 d . . . . .
N31' N 0.44193(10) 0.36146(13) -0.2919(2) 0.0623(10) Uani 1 1 d . . . . .
N32 N 0.55889(6) 0.31704(7) 0.31030(15) 0.0275(5) Uani 1 1 d . . . . .
N32' N 0.29693(6) 0.54065(8) 0.40245(18) 0.0328(6) Uani 1 1 d . . . . .
N44' N 0.38707(6) 0.58006(8) 0.40172(17) 0.0291(5) Uani 1 1 d . . . . .
N44 N 0.46780(6) 0.27947(7) 0.26732(16) 0.0281(5) Uani 1 1 d . . . . .
C1 C 0.47397(9) 0.28670(9) 0.4181(2) 0.0340(7) Uani 1 1 d . . . . .
C4' C 0.33842(7) 0.57103(10) 0.6028(2) 0.0323(7) Uani 1 1 d . . . . .
H4' H 0.330393 0.596307 0.586144 0.039 Uiso 1 1 calc R U . . .
C4 C 0.52466(8) 0.29054(10) 0.09360(19) 0.0303(6) Uani 1 1 d . . . . .
H4 H 0.527741 0.263473 0.107528 0.036 Uiso 1 1 calc R U . . .
C5 C 0.52886(9) 0.30293(10) 0.0125(2) 0.0359(7) Uani 1 1 d . . . . .
H5 H 0.534058 0.284608 -0.029159 0.043 Uiso 1 1 calc R U . . .
C5' C 0.34024(8) 0.56048(11) 0.6873(2) 0.0363(7) Uani 1 1 d . . . . .
H5' H 0.333577 0.578223 0.728140 0.044 Uiso 1 1 calc R U . . .
C6' C 0.35185(8) 0.52379(11) 0.7123(2) 0.0381(7) Uani 1 1 d . . . . .
H6' H 0.353126 0.515885 0.770337 0.046 Uiso 1 1 calc R U . . .
C6 C 0.52534(9) 0.34256(10) -0.0072(2) 0.0387(8) Uani 1 1 d . . . . .
H6 H 0.529088 0.351962 -0.061766 0.046 Uiso 1 1 calc R U . . .
C7' C 0.36159(8) 0.49870(11) 0.6514(2) 0.0379(7) Uani 1 1 d . . . . .
H7' H 0.369785 0.473428 0.667529 0.045 Uiso 1 1 calc R U . . .
C7 C 0.51633(9) 0.36838(10) 0.05334(19) 0.0346(7) Uani 1 1 d . . . . .
H7 H 0.513440 0.395588 0.040531 0.042 Uiso 1 1 calc R U . . .
C8' C 0.35933(7) 0.51066(10) 0.5669(2) 0.0318(7) Uani 1 1 d . . . . .
C8 C 0.51156(8) 0.35379(9) 0.13334(19) 0.0286(6) Uani 1 1 d . . . . .
C9' C 0.36894(7) 0.48560(10) 0.4974(2) 0.0315(6) Uani 1 1 d . . . . .
C9 C 0.50123(7) 0.37923(9) 0.20069(18) 0.0274(6) Uani 1 1 d . . . . .
C10' C 0.38277(8) 0.44891(10) 0.5093(2) 0.0353(7) Uani 1 1 d . . . . .
H10' H 0.385947 0.437664 0.564793 0.042 Uiso 1 1 calc R U . . .
C10 C 0.49647(8) 0.41944(9) 0.19458(19) 0.0308(6) Uani 1 1 d . . . . .
H10 H 0.499144 0.432710 0.142928 0.037 Uiso 1 1 calc R U . . .
C11 C 0.48782(8) 0.44058(9) 0.2633(2) 0.0318(7) Uani 1 1 d . . . . .
H11 H 0.485097 0.468331 0.259331 0.038 Uiso 1 1 calc R U . . .
C11' C 0.39197(8) 0.42855(11) 0.4404(2) 0.0365(7) Uani 1 1 d . . . . .
H11' H 0.401264 0.403220 0.448530 0.044 Uiso 1 1 calc R U . . .
C12' C 0.38759(8) 0.44524(10) 0.3593(2) 0.0327(7) Uani 1 1 d . . . . .
C12 C 0.48313(7) 0.42077(9) 0.33869(19) 0.0276(6) Uani 1 1 d . . . . .
C13' C 0.37239(7) 0.48143(9) 0.3516(2) 0.0295(6) Uani 1 1 d . . . . .
H13' H 0.368084 0.492650 0.296326 0.035 Uiso 1 1 calc R U . . .
C13 C 0.48745(7) 0.38044(9) 0.33884(18) 0.0278(6) Uani 1 1 d . . . . .
H13 H 0.483499 0.366209 0.388309 0.033 Uiso 1 1 calc R U . . .
C14 C 0.47421(8) 0.44131(9) 0.41543(19) 0.0282(6) Uani 1 1 d . . . . .
C14' C 0.39800(8) 0.42634(10) 0.2824(2) 0.0334(7) Uani 1 1 d . . . . .
C15 C 0.46352(8) 0.47996(9) 0.4119(2) 0.0309(6) Uani 1 1 d . . . . .
H15 H 0.462069 0.493902 0.359356 0.037 Uiso 1 1 calc R U . . .
C15' C 0.40049(10) 0.38561(10) 0.2760(2) 0.0409(8) Uani 1 1 d . . . . .
H15' H 0.395487 0.369355 0.321497 0.049 Uiso 1 1 calc R U . . .
C16 C 0.45490(8) 0.49858(9) 0.4843(2) 0.0316(7) Uani 1 1 d . . . . .
H16 H 0.447413 0.524941 0.480328 0.038 Uiso 1 1 calc R U . . .
C16' C 0.41018(10) 0.36856(11) 0.2039(2) 0.0435(9) Uani 1 1 d . . . . .
H16' H 0.411568 0.340681 0.200398 0.052 Uiso 1 1 calc R U . . .
C17' C 0.41793(9) 0.39157(10) 0.1366(2) 0.0371(7) Uani 1 1 d . . . . .
C17 C 0.45712(8) 0.47904(9) 0.56240(19) 0.0304(6) Uani 1 1 d . . . . .
C18 C 0.46830(8) 0.44068(9) 0.5667(2) 0.0331(7) Uani 1 1 d . . . . .
H18 H 0.470229 0.427077 0.619665 0.040 Uiso 1 1 calc R U . . .
C18' C 0.41598(9) 0.43235(10) 0.1440(2) 0.0377(7) Uani 1 1 d . . . . .
H18' H 0.421495 0.448556 0.098967 0.045 Uiso 1 1 calc R U . . .
C19' C 0.40619(8) 0.44975(10) 0.2155(2) 0.0359(7) Uani 1 1 d . . . . .
H19' H 0.405014 0.477649 0.219193 0.043 Uiso 1 1 calc R U . . .
C19 C 0.47671(8) 0.42184(9) 0.4947(2) 0.0320(7) Uani 1 1 d . . . . .
H19 H 0.484248 0.395510 0.498921 0.038 Uiso 1 1 calc R U . . .
C20 C 0.44767(8) 0.49838(10) 0.6389(2) 0.0312(6) Uani 1 1 d . . . . .
C20' C 0.42848(10) 0.37296(11) 0.0605(2) 0.0419(8) Uani 1 1 d . . . . .
C24' C 0.43803(9) 0.38928(11) -0.0114(2) 0.0427(8) Uani 1 1 d . . . . .
H24' H 0.439233 0.416451 -0.025180 0.051 Uiso 1 1 calc R U . . .
C24 C 0.44806(8) 0.48362(10) 0.7201(2) 0.0355(7) Uani 1 1 d . . . . .
H24 H 0.454185 0.457965 0.739615 0.043 Uiso 1 1 calc R U . . .
C25 C 0.43475(9) 0.51441(11) 0.8570(2) 0.0396(8) Uani 1 1 d . . . . .
H25A H 0.432920 0.542225 0.874658 0.047 Uiso 1 1 calc R U . . .
H25B H 0.454064 0.503503 0.888886 0.047 Uiso 1 1 calc R U . . .
C25' C 0.45676(11) 0.35722(14) -0.1425(2) 0.0532(10) Uani 1 1 d . . . . .
H25C H 0.470349 0.333822 -0.145493 0.064 Uiso 1 1 calc R U . . .
H25D H 0.469841 0.380893 -0.148043 0.064 Uiso 1 1 calc R U . . .
C26 C 0.40705(9) 0.49188(11) 0.8815(2) 0.0376(7) Uani 1 1 d . . . . .
C26' C 0.43144(11) 0.35607(12) -0.2162(2) 0.0479(9) Uani 1 1 d . . . . .
C27 C 0.39228(11) 0.50437(14) 0.9506(2) 0.0519(10) Uani 1 1 d . . . . .
H27 H 0.399486 0.527197 0.981854 0.062 Uiso 1 1 calc R U . . .
C27' C 0.40037(12) 0.34893(13) -0.2077(3) 0.0572(11) Uani 1 1 d . . . . .
H27' H 0.393728 0.345065 -0.153018 0.069 Uiso 1 1 calc R U . . .
C28 C 0.36708(12) 0.48335(15) 0.9735(3) 0.0620(12) Uani 1 1 d . . . . .
H28 H 0.356946 0.491284 1.021087 0.074 Uiso 1 1 calc R U . . .
C28' C 0.37899(14) 0.34752(15) -0.2809(3) 0.0702(13) Uani 1 1 d . . . . .
H28' H 0.357396 0.342854 -0.277016 0.084 Uiso 1 1 calc R U . . .
C29' C 0.38964(14) 0.35302(14) -0.3594(3) 0.0660(13) Uani 1 1 d . . . . .
H29' H 0.375602 0.352176 -0.410571 0.079 Uiso 1 1 calc R U . . .
C29 C 0.35684(13) 0.45077(15) 0.9265(3) 0.0636(12) Uani 1 1 d . . . . .
H29 H 0.339336 0.435920 0.939984 0.076 Uiso 1 1 calc R U . . .
C30' C 0.42065(14) 0.35965(15) -0.3613(3) 0.0671(14) Uani 1 1 d . . . . .
H30' H 0.427828 0.363260 -0.415462 0.081 Uiso 1 1 calc R U . . .
C30 C 0.37315(12) 0.44021(12) 0.8580(3) 0.0546(10) Uani 1 1 d . . . . .
H30 H 0.366250 0.417668 0.825341 0.066 Uiso 1 1 calc R U . . .
C33' C 0.28782(8) 0.50292(11) 0.3982(2) 0.0399(8) Uani 1 1 d . . . . .
H33' H 0.303397 0.482942 0.400980 0.048 Uiso 1 1 calc R U . . .
C33 C 0.56986(8) 0.35423(9) 0.31376(19) 0.0318(7) Uani 1 1 d . . . . .
H33 H 0.555256 0.375205 0.303582 0.038 Uiso 1 1 calc R U . . .
C34' C 0.25691(9) 0.49195(13) 0.3901(3) 0.0497(9) Uani 1 1 d . . . . .
H34' H 0.251140 0.464913 0.387566 0.060 Uiso 1 1 calc R U . . .
C34 C 0.60090(9) 0.36335(10) 0.3311(2) 0.0376(7) Uani 1 1 d . . . . .
H34 H 0.607695 0.389986 0.330604 0.045 Uiso 1 1 calc R U . . .
C35 C 0.62260(9) 0.33279(11) 0.3498(2) 0.0426(8) Uani 1 1 d . . . . .
H35 H 0.644272 0.338325 0.363786 0.051 Uiso 1 1 calc R U . . .
C35' C 0.23411(9) 0.52143(14) 0.3856(3) 0.0526(10) Uani 1 1 d . . . . .
H35' H 0.212464 0.514872 0.379472 0.063 Uiso 1 1 calc R U . . .
C36' C 0.24367(9) 0.56036(13) 0.3903(3) 0.0498(10) Uani 1 1 d . . . . .
H36' H 0.228415 0.580733 0.387275 0.060 Uiso 1 1 calc R U . . .
C36 C 0.61170(9) 0.29431(11) 0.3473(2) 0.0412(8) Uani 1 1 d . . . . .
H36 H 0.625949 0.273147 0.360252 0.049 Uiso 1 1 calc R U . . .
C37' C 0.27520(8) 0.57004(11) 0.3992(2) 0.0387(8) Uani 1 1 d . . . . .
C37 C 0.58020(8) 0.28667(10) 0.3262(2) 0.0329(7) Uani 1 1 d . . . . .
C38 C 0.56581(8) 0.24738(9) 0.3157(2) 0.0322(7) Uani 1 1 d . . . . .
C38' C 0.28851(8) 0.60963(11) 0.4077(2) 0.0393(8) Uani 1 1 d . . . . .
C39' C 0.27079(10) 0.64383(13) 0.4140(3) 0.0552(11) Uani 1 1 d . . . . .
H39' H 0.248580 0.642174 0.409081 0.066 Uiso 1 1 calc R U . . .
C39 C 0.58331(9) 0.21253(10) 0.3264(2) 0.0367(7) Uani 1 1 d . . . . .
H39 H 0.605231 0.213494 0.343833 0.044 Uiso 1 1 calc R U . . .
C40' C 0.28521(11) 0.67981(13) 0.4272(4) 0.0626(12) Uani 1 1 d . . . . .
H40' H 0.273013 0.702878 0.432060 0.075 Uiso 1 1 calc R U . . .
C40 C 0.56828(9) 0.17657(10) 0.3113(2) 0.0383(8) Uani 1 1 d . . . . .
H40 H 0.579948 0.152763 0.317874 0.046 Uiso 1 1 calc R U . . .
C41' C 0.31778(10) 0.68239(13) 0.4334(3) 0.0550(10) Uani 1 1 d . . . . .
H41' H 0.327788 0.707268 0.442169 0.066 Uiso 1 1 calc R U . . .
C41 C 0.53639(9) 0.17540(9) 0.28666(19) 0.0341(7) Uani 1 1 d . . . . .
H41 H 0.526292 0.150737 0.275246 0.041 Uiso 1 1 calc R U . . .
C42 C 0.51885(8) 0.20997(9) 0.27836(18) 0.0300(7) Uani 1 1 d . . . . .
H42 H 0.496806 0.208611 0.263324 0.036 Uiso 1 1 calc R U . . .
C42' C 0.33565(9) 0.64855(11) 0.4269(2) 0.0413(8) Uani 1 1 d . . . . .
H42' H 0.357847 0.650539 0.431773 0.050 Uiso 1 1 calc R U . . .
C43 C 0.53338(8) 0.24668(9) 0.29196(17) 0.0285(6) Uani 1 1 d . . . . .
C43' C 0.32145(8) 0.61172(10) 0.4133(2) 0.0352(7) Uani 1 1 d . . . . .
C45' C 0.40790(7) 0.58955(9) 0.4696(2) 0.0304(6) Uani 1 1 d . . . . .
H45' H 0.401344 0.588676 0.524971 0.036 Uiso 1 1 calc R U . . .
C45 C 0.45225(8) 0.26933(9) 0.1925(2) 0.0329(7) Uani 1 1 d . . . . .
H45 H 0.462242 0.272279 0.142235 0.040 Uiso 1 1 calc R U . . .
C46 C 0.42221(9) 0.25474(10) 0.1855(2) 0.0401(8) Uani 1 1 d . . . . .
H46 H 0.411604 0.247781 0.131310 0.048 Uiso 1 1 calc R U . . .
C46' C 0.43807(8) 0.60035(9) 0.4615(2) 0.0317(6) Uani 1 1 d . . . . .
H46' H 0.451990 0.607797 0.510146 0.038 Uiso 1 1 calc R U . . .
C47' C 0.44795(8) 0.60023(9) 0.3810(2) 0.0329(7) Uani 1 1 d . . . . .
H47' H 0.469015 0.606668 0.373961 0.039 Uiso 1 1 calc R U . . .
C47 C 0.40765(9) 0.25035(12) 0.2586(3) 0.0458(9) Uani 1 1 d . . . . .
H47 H 0.386880 0.240413 0.255451 0.055 Uiso 1 1 calc R U . . .
C48 C 0.42383(9) 0.26066(11) 0.3361(2) 0.0436(8) Uani 1 1 d . . . . .
H48 H 0.414135 0.257764 0.386843 0.052 Uiso 1 1 calc R U . . .
C48' C 0.42695(8) 0.59069(9) 0.3113(2) 0.0314(7) Uani 1 1 d . . . . .
H48' H 0.433607 0.590327 0.255940 0.038 Uiso 1 1 calc R U . . .
C49 C 0.45409(9) 0.27521(9) 0.3406(2) 0.0336(7) Uani 1 1 d . . . . .
C49' C 0.39584(8) 0.58153(9) 0.3215(2) 0.0306(6) Uani 1 1 d . . . . .
C50' C 0.37062(8) 0.57351(10) 0.2528(2) 0.0327(7) Uani 1 1 d . . . . .
C51 C 0.46292(9) 0.29068(11) 0.4973(2) 0.0387(8) Uani 1 1 d . . . . .
H51 H 0.441616 0.285197 0.503406 0.046 Uiso 1 1 calc R U . . .
C51' C 0.37431(9) 0.57626(11) 0.1666(2) 0.0392(8) Uani 1 1 d . . . . .
H51' H 0.394199 0.582557 0.149543 0.047 Uiso 1 1 calc R U . . .
C52 C 0.48349(9) 0.30279(10) 0.5672(2) 0.0384(8) Uani 1 1 d . . . . .
H52 H 0.476137 0.305939 0.621222 0.046 Uiso 1 1 calc R U . . .
C52' C 0.34911(10) 0.56986(13) 0.1062(2) 0.0471(9) Uani 1 1 d . . . . .
H52' H 0.351547 0.571768 0.047288 0.056 Uiso 1 1 calc R U . . .
C53 C 0.51445(9) 0.31023(10) 0.5583(2) 0.0357(7) Uani 1 1 d . . . . .
H53 H 0.528406 0.317786 0.606781 0.043 Uiso 1 1 calc R U . . .
C53' C 0.31972(10) 0.56047(13) 0.1315(2) 0.0495(10) Uani 1 1 d . . . . .
H53' H 0.302233 0.556035 0.089827 0.059 Uiso 1 1 calc R U . . .
C54 C 0.52558(9) 0.30680(9) 0.47902(19) 0.0316(7) Uani 1 1 d . . . . .
H54 H 0.547078 0.311694 0.474306 0.038 Uiso 1 1 calc R U . . .
C54' C 0.31639(9) 0.55772(12) 0.2180(2) 0.0412(8) Uani 1 1 d . . . . .
H54' H 0.296404 0.551427 0.234382 0.049 Uiso 1 1 calc R U . . .
C55 C 0.50555(8) 0.29632(8) 0.40690(18) 0.0280(7) Uani 1 1 d . . . . .
C55' C 0.34140(8) 0.56389(10) 0.28130(19) 0.0303(6) Uani 1 1 d . . . . .
P1 P 0.47285(2) 0.54283(2) 1.11897(5) 0.03373(18) Uani 1 1 d D . . . .
F1 F 0.48449(10) 0.49939(8) 1.1081(2) 0.0620(12) Uani 0.832(5) 1 d . . P A 1
F2 F 0.46337(9) 0.54733(9) 1.02035(16) 0.0488(8) Uani 0.832(5) 1 d . . P A 1
F3 F 0.46156(9) 0.58754(8) 1.1322(2) 0.0479(8) Uani 0.832(5) 1 d . . P A 1
F4 F 0.48282(7) 0.53999(9) 1.22155(15) 0.0516(8) Uani 0.832(5) 1 d . . P A 1
F5 F 0.43903(8) 0.52796(10) 1.1340(2) 0.0477(8) Uani 0.832(5) 1 d . . P A 1
F6 F 0.50757(7) 0.55945(10) 1.1086(3) 0.0562(9) Uani 0.832(5) 1 d . . P A 1
F7 F 0.4961(3) 0.5157(5) 1.1685(11) 0.055(5) Uani 0.168(5) 1 d . . P A 2
F8 F 0.4463(5) 0.5254(6) 1.1676(12) 0.0477(8) Uani 0.168(5) 1 d . . P A 2
F9 F 0.4661(4) 0.5026(4) 1.0558(9) 0.054(4) Uani 0.168(5) 1 d D . P A 2
F10 F 0.4754(5) 0.5826(4) 1.1612(10) 0.0479(8) Uani 0.168(5) 1 d D . P A 2
F11 F 0.4467(4) 0.5615(5) 1.0462(13) 0.070(6) Uani 0.168(5) 1 d D . P A 2
F12 F 0.4983(4) 0.5522(4) 1.0554(11) 0.042(4) Uani 0.168(5) 1 d . . P A 2

loop_
_atom_site_aniso_label
_atom_site_aniso_U_11
_atom_site_aniso_U_22
_atom_site_aniso_U_33
_atom_site_aniso_U_23
_atom_site_aniso_U_13
_atom_site_aniso_U_12
Ir1 0.04344(8) 0.01666(7) 0.01718(7) 0.00023(4) 0.01494(5) -0.00043(5)
Ir1' 0.02943(8) 0.02933(8) 0.02687(8) 0.00050(5) 0.01229(5) 0.00280(5)
N2 0.0440(14) 0.0164(12) 0.0226(12) 0.0019(9) 0.0132(10) -0.0010(10)
N2' 0.0323(13) 0.0273(13) 0.0284(13) -0.0006(10) 0.0111(10) 0.0009(10)
N3 0.0414(14) 0.0241(13) 0.0181(11) -0.0018(9) 0.0119(10) -0.0002(11)
N3' 0.0286(12) 0.0302(14) 0.0290(13) -0.0006(10) 0.0130(10) -0.0012(10)
N21 0.0443(15) 0.0300(14) 0.0291(13) -0.0050(11) 0.0111(11) 0.0063(12)
N21' 0.108(3) 0.0326(17) 0.0382(17) 0.0009(13) 0.0289(18) 0.0172(18)
N22 0.0490(16) 0.0289(14) 0.0284(13) -0.0050(11) 0.0135(12) 0.0060(12)
N22' 0.112(3) 0.0407(19) 0.0379(17) 0.0003(15) 0.0254(19) 0.022(2)
N23 0.0450(15) 0.0342(15) 0.0276(13) -0.0052(11) 0.0114(11) 0.0056(12)
N23' 0.068(2) 0.0414(18) 0.0347(16) -0.0022(13) 0.0215(14) 0.0145(15)
N31 0.0579(19) 0.0351(17) 0.0421(17) -0.0017(13) 0.0134(14) 0.0065(14)
N31' 0.083(3) 0.068(3) 0.0396(19) 0.0008(17) 0.0223(18) 0.015(2)
N32 0.0446(14) 0.0200(12) 0.0204(11) -0.0014(9) 0.0138(10) -0.0006(10)
N32' 0.0329(13) 0.0307(15) 0.0365(14) 0.0038(11) 0.0114(11) 0.0004(11)
N44' 0.0318(13) 0.0269(13) 0.0312(13) 0.0013(10) 0.0149(10) 0.0030(10)
N44 0.0435(14) 0.0176(12) 0.0262(12) 0.0026(9) 0.0168(11) -0.0026(10)
C1 0.056(2) 0.0219(15) 0.0277(15) 0.0041(12) 0.0188(14) -0.0006(14)
C4' 0.0336(16) 0.0340(17) 0.0320(16) -0.0052(13) 0.0146(13) -0.0029(13)
C4 0.0479(18) 0.0242(15) 0.0214(14) -0.0031(12) 0.0150(12) 0.0001(13)
C5 0.056(2) 0.0291(17) 0.0261(16) -0.0047(12) 0.0180(14) 0.0000(14)
C5' 0.0322(16) 0.047(2) 0.0329(17) -0.0062(14) 0.0147(13) -0.0019(14)
C6' 0.0400(17) 0.048(2) 0.0287(16) 0.0000(14) 0.0127(13) 0.0011(15)
C6 0.067(2) 0.0303(17) 0.0226(15) 0.0033(13) 0.0205(15) 0.0010(16)
C7' 0.0377(17) 0.044(2) 0.0344(17) 0.0047(14) 0.0142(13) 0.0076(15)
C7 0.059(2) 0.0248(16) 0.0232(15) 0.0032(12) 0.0183(14) -0.0006(14)
C8' 0.0289(15) 0.0386(18) 0.0299(15) -0.0009(13) 0.0114(12) 0.0000(13)
C8 0.0410(16) 0.0240(15) 0.0229(14) -0.0008(11) 0.0127(12) -0.0010(12)
C9' 0.0321(15) 0.0324(17) 0.0315(16) 0.0033(13) 0.0103(12) 0.0038(13)
C9 0.0407(16) 0.0231(15) 0.0206(13) 0.0026(11) 0.0130(12) -0.0013(12)
C10' 0.0410(18) 0.0363(18) 0.0309(16) 0.0033(13) 0.0129(13) 0.0031(14)
C10 0.0454(17) 0.0244(16) 0.0247(14) 0.0054(12) 0.0129(13) 0.0011(13)
C11 0.0481(19) 0.0194(15) 0.0301(16) 0.0030(12) 0.0141(13) 0.0042(12)
C11' 0.0412(18) 0.0324(18) 0.0383(18) 0.0017(14) 0.0142(14) 0.0078(14)
C12' 0.0364(16) 0.0298(17) 0.0341(17) -0.0001(13) 0.0124(13) 0.0010(13)
C12 0.0355(15) 0.0245(15) 0.0246(14) -0.0008(11) 0.0110(12) 0.0011(12)
C13' 0.0309(15) 0.0301(16) 0.0291(15) -0.0002(12) 0.0108(12) 0.0017(12)
C13 0.0423(16) 0.0222(15) 0.0215(13) 0.0016(11) 0.0143(12) 0.0016(12)
C14 0.0367(16) 0.0235(15) 0.0264(15) -0.0022(11) 0.0116(12) 0.0024(12)
C14' 0.0395(17) 0.0313(17) 0.0312(16) 0.0014(13) 0.0119(13) 0.0041(13)
C15 0.0447(17) 0.0237(15) 0.0261(15) 0.0013(12) 0.0114(13) 0.0026(13)
C15' 0.063(2) 0.0297(18) 0.0335(17) 0.0022(14) 0.0192(16) 0.0070(16)
C16 0.0430(17) 0.0225(15) 0.0314(16) -0.0015(12) 0.0136(13) 0.0053(13)
C16' 0.070(2) 0.0286(18) 0.0356(18) 0.0010(14) 0.0199(17) 0.0083(17)
C17' 0.0492(19) 0.0317(18) 0.0325(17) 0.0001(13) 0.0137(14) 0.0071(14)
C17 0.0392(16) 0.0264(16) 0.0268(15) -0.0060(12) 0.0097(12) 0.0027(13)
C18 0.0500(19) 0.0284(17) 0.0220(15) -0.0009(12) 0.0092(13) 0.0051(13)
C18' 0.052(2) 0.0312(17) 0.0338(17) 0.0046(14) 0.0197(15) 0.0053(15)
C19' 0.0442(18) 0.0267(16) 0.0393(18) -0.0014(13) 0.0154(14) 0.0012(14)
C19 0.0480(18) 0.0237(16) 0.0264(15) -0.0008(12) 0.0134(13) 0.0080(13)
C20 0.0400(17) 0.0289(16) 0.0265(15) -0.0046(12) 0.0107(12) 0.0052(13)
C20' 0.062(2) 0.0332(19) 0.0336(17) 0.0001(14) 0.0173(16) 0.0102(16)
C24' 0.057(2) 0.0359(19) 0.0380(18) -0.0014(15) 0.0177(16) 0.0080(16)
C24 0.0501(19) 0.0268(16) 0.0310(16) -0.0012(13) 0.0112(14) 0.0090(14)
C25 0.053(2) 0.040(2) 0.0274(16) -0.0075(14) 0.0129(14) 0.0057(16)
C25' 0.070(3) 0.059(3) 0.0355(19) -0.0036(17) 0.0249(18) 0.016(2)
C26 0.051(2) 0.0380(19) 0.0251(15) 0.0014(13) 0.0096(14) 0.0105(15)
C26' 0.073(3) 0.037(2) 0.0372(19) -0.0011(15) 0.0221(18) 0.0178(18)
C27 0.067(3) 0.060(3) 0.0324(18) -0.0082(17) 0.0195(17) 0.002(2)
C27' 0.082(3) 0.049(2) 0.043(2) 0.0017(18) 0.017(2) 0.009(2)
C28 0.074(3) 0.074(3) 0.043(2) -0.009(2) 0.027(2) -0.005(2)
C28' 0.082(3) 0.057(3) 0.072(3) 0.005(2) 0.011(3) 0.004(3)
C29' 0.100(4) 0.047(3) 0.050(3) -0.002(2) 0.003(2) 0.013(3)
C29 0.077(3) 0.053(3) 0.065(3) 0.004(2) 0.027(2) -0.002(2)
C30' 0.099(4) 0.066(3) 0.039(2) 0.003(2) 0.018(2) 0.021(3)
C30 0.073(3) 0.035(2) 0.058(3) 0.0003(18) 0.020(2) 0.0024(19)
C33' 0.0334(17) 0.038(2) 0.048(2) 0.0013(15) 0.0072(14) 0.0023(14)
C33 0.0509(19) 0.0240(15) 0.0233(14) -0.0006(11) 0.0167(13) 0.0014(13)
C34' 0.0408(19) 0.045(2) 0.064(3) 0.0015(19) 0.0086(17) -0.0026(16)
C34 0.052(2) 0.0287(17) 0.0354(17) -0.0028(13) 0.0186(15) -0.0055(14)
C35 0.0411(18) 0.040(2) 0.048(2) -0.0085(16) 0.0118(15) -0.0029(15)
C35' 0.0310(18) 0.058(3) 0.069(3) 0.000(2) 0.0078(17) 0.0000(17)
C36' 0.0353(19) 0.050(2) 0.066(3) 0.0035(19) 0.0119(17) 0.0074(16)
C36 0.049(2) 0.0294(18) 0.047(2) -0.0053(15) 0.0125(16) 0.0043(15)
C37' 0.0369(17) 0.042(2) 0.0386(18) 0.0078(15) 0.0118(14) 0.0037(15)
C37 0.0481(18) 0.0250(16) 0.0282(15) -0.0026(12) 0.0159(13) -0.0015(14)
C38 0.0518(19) 0.0213(15) 0.0267(15) 0.0011(12) 0.0178(13) 0.0029(13)
C38' 0.0368(17) 0.041(2) 0.0420(19) 0.0028(15) 0.0123(14) 0.0089(15)
C39' 0.041(2) 0.047(2) 0.080(3) 0.005(2) 0.018(2) 0.0107(17)
C39 0.0480(19) 0.0296(17) 0.0344(17) -0.0007(13) 0.0123(14) 0.0043(14)
C40' 0.055(2) 0.037(2) 0.099(4) -0.004(2) 0.023(2) 0.0176(19)
C40 0.064(2) 0.0231(16) 0.0301(16) 0.0018(12) 0.0142(15) 0.0103(15)
C41' 0.054(2) 0.036(2) 0.079(3) -0.003(2) 0.024(2) 0.0052(18)
C41 0.063(2) 0.0229(15) 0.0194(14) -0.0008(11) 0.0161(13) 0.0003(14)
C42 0.0534(19) 0.0231(15) 0.0166(13) -0.0008(11) 0.0167(12) -0.0003(13)
C42' 0.0434(19) 0.0326(18) 0.051(2) -0.0008(15) 0.0200(16) 0.0034(15)
C43 0.0509(18) 0.0228(15) 0.0141(12) 0.0007(10) 0.0141(12) 0.0016(13)
C43' 0.0389(17) 0.0378(19) 0.0313(16) 0.0032(13) 0.0148(13) 0.0052(14)
C45' 0.0347(16) 0.0266(16) 0.0318(16) -0.0007(12) 0.0121(12) 0.0033(12)
C45 0.0502(19) 0.0253(16) 0.0254(15) -0.0004(12) 0.0133(13) -0.0012(13)
C46 0.054(2) 0.0312(18) 0.0366(18) -0.0063(14) 0.0135(15) -0.0053(15)
C46' 0.0375(16) 0.0229(15) 0.0363(17) 0.0010(12) 0.0111(13) 0.0024(12)
C47' 0.0360(16) 0.0222(15) 0.0430(18) 0.0035(13) 0.0155(13) 0.0002(12)
C47 0.050(2) 0.042(2) 0.048(2) 0.0027(16) 0.0176(17) -0.0127(17)
C48 0.056(2) 0.041(2) 0.0383(19) 0.0038(15) 0.0219(16) -0.0094(17)
C48' 0.0382(16) 0.0267(16) 0.0325(16) 0.0042(12) 0.0176(13) 0.0037(13)
C49 0.054(2) 0.0226(15) 0.0279(15) 0.0023(12) 0.0218(14) -0.0014(14)
C49' 0.0411(17) 0.0224(15) 0.0304(15) 0.0006(12) 0.0126(13) 0.0034(12)
C50' 0.0401(17) 0.0298(17) 0.0309(16) 0.0012(13) 0.0149(13) 0.0050(13)
C51 0.055(2) 0.0357(18) 0.0293(17) 0.0051(14) 0.0219(15) 0.0007(16)
C51' 0.0459(19) 0.041(2) 0.0328(17) 0.0018(14) 0.0151(14) 0.0016(15)
C52 0.063(2) 0.0343(19) 0.0216(15) 0.0036(12) 0.0193(15) 0.0051(15)
C52' 0.057(2) 0.060(3) 0.0256(17) -0.0014(16) 0.0103(15) 0.0010(19)
C53 0.065(2) 0.0229(15) 0.0213(15) 0.0002(12) 0.0142(14) 0.0029(15)
C53' 0.052(2) 0.063(3) 0.0334(19) -0.0004(17) 0.0047(16) -0.0016(19)
C54 0.056(2) 0.0191(14) 0.0224(14) 0.0036(11) 0.0149(13) -0.0002(13)
C54' 0.0385(18) 0.052(2) 0.0345(18) 0.0016(15) 0.0096(14) -0.0009(15)
C55 0.059(2) 0.0139(13) 0.0131(13) 0.0017(10) 0.0139(12) 0.0019(12)
C55' 0.0374(16) 0.0333(17) 0.0218(14) 0.0007(12) 0.0110(12) 0.0037(13)
P1 0.0475(5) 0.0252(4) 0.0318(4) 0.0078(3) 0.0187(3) 0.0048(3)
F1 0.103(3) 0.0320(15) 0.061(2) 0.0151(15) 0.050(2) 0.0271(17)
F2 0.077(2) 0.0414(16) 0.0292(13) 0.0002(11) 0.0091(12) -0.0068(15)
F3 0.082(2) 0.0258(12) 0.0409(17) 0.0010(11) 0.0273(15) 0.0036(13)
F4 0.0675(18) 0.0606(19) 0.0283(13) 0.0082(11) 0.0123(12) 0.0072(14)
F5 0.0501(19) 0.0405(14) 0.056(2) 0.0010(17) 0.0213(16) -0.0082(13)
F6 0.0514(17) 0.072(2) 0.048(2) 0.0051(16) 0.0191(15) -0.0081(14)
F7 0.049(8) 0.050(9) 0.067(11) 0.037(8) 0.009(7) -0.004(6)
F8 0.0501(19) 0.0405(14) 0.056(2) 0.0010(17) 0.0213(16) -0.0082(13)
F9 0.082(11) 0.048(8) 0.035(8) -0.004(6) 0.022(7) 0.005(7)
F10 0.082(2) 0.0258(12) 0.0409(17) 0.0010(11) 0.0273(15) 0.0036(13)
F11 0.049(9) 0.061(11) 0.100(14) 0.051(10) 0.009(9) 0.012(8)
F12 0.057(8) 0.035(7) 0.041(8) 0.011(6) 0.036(7) 0.009(6)

loop_
_atom_type_symbol
_atom_type_description
_atom_type_scat_dispersion_real
_atom_type_scat_dispersion_imag
_atom_type_scat_source
C C 0.0181 0.0091 'International Tables Vol C Tables 4.2.6.8 and 6.1.1.4'
H H 0.0000 0.0000 'International Tables Vol C Tables 4.2.6.8 and 6.1.1.4'
F F 0.0727 0.0534 'International Tables Vol C Tables 4.2.6.8 and 6.1.1.4'
Ir Ir -4.7710 6.5667 'International Tables Vol C Tables 4.2.6.8 and 6.1.1.4'
N N 0.0311 0.0180 'International Tables Vol C Tables 4.2.6.8 and 6.1.1.4'
P P 0.2955 0.4335 'International Tables Vol C Tables 4.2.6.8 and 6.1.1.4'

loop_
_geom_angle_atom_site_label_1
_geom_angle_atom_site_label_2
_geom_angle_atom_site_label_3
_geom_angle
_geom_angle_site_symmetry_1
_geom_angle_site_symmetry_3
_geom_angle_publ_flag
N3 Ir1 N2 76.53(9) . . ?
N32 Ir1 N2 93.18(10) . . ?
N32 Ir1 N3 87.62(10) . . ?
N32 Ir1 N44 173.84(10) . . ?
N44 Ir1 N2 91.51(10) . . ?
N44 Ir1 N3 97.37(10) . . ?
C43 Ir1 N2 173.31(12) . . ?
C43 Ir1 N3 101.03(10) . . ?
C43 Ir1 N32 80.45(12) . . ?
C43 Ir1 N44 94.99(12) . . ?
C55 Ir1 N2 93.07(10) . . ?
C55 Ir1 N3 169.45(11) . . ?
C55 Ir1 N32 94.80(12) . . ?
C55 Ir1 N44 80.96(12) . . ?
C55 Ir1 C43 89.50(11) . . ?
N3' Ir1' N2' 76.31(10) . . ?
N32' Ir1' N2' 96.91(10) . . ?
N32' Ir1' N3' 88.42(10) . . ?
N44' Ir1' N2' 86.72(10) . . ?
N44' Ir1' N3' 97.74(10) . . ?
N44' Ir1' N32' 173.46(11) . . ?
C43' Ir1' N2' 173.29(11) . . ?
C43' Ir1' N3' 97.43(12) . . ?
C43' Ir1' N32' 80.31(13) . . ?
C43' Ir1' N44' 96.64(12) . . ?
C55' Ir1' N2' 96.29(11) . . ?
C55' Ir1' N3' 172.52(12) . . ?
C55' Ir1' N32' 93.69(12) . . ?
C55' Ir1' N44' 80.48(12) . . ?
C55' Ir1' C43' 90.01(13) . . ?
C9 N2 Ir1 115.93(19) . . ?
C13 N2 Ir1 123.70(19) . . ?
C13 N2 C9 119.5(3) . . ?
C9' N2' Ir1' 116.3(2) . . ?
C13' N2' Ir1' 124.1(2) . . ?
C13' N2' C9' 119.5(3) . . ?
C4 N3 Ir1 126.1(2) . . ?
C4 N3 C8 118.5(3) . . ?
C8 N3 Ir1 115.32(19) . . ?
C4' N3' Ir1' 125.0(2) . . ?
C8' N3' Ir1' 117.0(2) . . ?
C8' N3' C4' 117.9(3) . . ?
N22 N21 C20 108.8(3) . . ?
N22' N21' C20' 109.3(3) . . ?
N21 N22 N23 107.2(3) . . ?
N21' N22' N23' 107.2(3) . . ?
N22 N23 C25 120.4(3) . . ?
C24 N23 N22 111.0(3) . . ?
C24 N23 C25 128.5(3) . . ?
N22' N23' C24' 110.9(3) . . ?
N22' N23' C25' 119.6(3) . . ?
C24' N23' C25' 129.5(4) . . ?
C26 N31 C30 117.4(3) . . ?
C26' N31' C30' 116.9(5) . . ?
C33 N32 Ir1 126.1(2) . . ?
C33 N32 C37 118.1(3) . . ?
C37 N32 Ir1 115.9(2) . . ?
C33' N32' Ir1' 124.2(2) . . ?
C33' N32' C37' 120.2(3) . . ?
C37' N32' Ir1' 115.6(2) . . ?
C45' N44' Ir1' 125.1(2) . . ?
C45' N44' C49' 119.8(3) . . ?
C49' N44' Ir1' 114.9(2) . . ?
C45 N44 Ir1 124.8(2) . . ?
C45 N44 C49 120.2(3) . . ?
C49 N44 Ir1 115.0(2) . . ?
C51 C1 C49 123.3(3) . . ?
C51 C1 C55 121.2(3) . . ?
C55 C1 C49 115.3(3) . . ?
N3' C4' H4' 118.7 . . ?
N3' C4' C5' 122.5(3) . . ?
C5' C4' H4' 118.7 . . ?
N3 C4 H4 118.7 . . ?
N3 C4 C5 122.7(3) . . ?
C5 C4 H4 118.7 . . ?
C4 C5 H5 120.6 . . ?
C4 C5 C6 118.8(3) . . ?
C6 C5 H5 120.6 . . ?
C4' C5' H5' 120.4 . . ?
C4' C5' C6' 119.2(3) . . ?
C6' C5' H5' 120.4 . . ?
C5' C6' H6' 120.5 . . ?
C5' C6' C7' 119.0(3) . . ?
C7' C6' H6' 120.5 . . ?
C5 C6 H6 120.2 . . ?
C5 C6 C7 119.5(3) . . ?
C7 C6 H6 120.2 . . ?
C6' C7' H7' 120.2 . . ?
C6' C7' C8' 119.6(3) . . ?
C8' C7' H7' 120.2 . . ?
C6 C7 H7 120.6 . . ?
C6 C7 C8 118.9(3) . . ?
C8 C7 H7 120.6 . . ?
N3' C8' C7' 121.7(3) . . ?
N3' C8' C9' 115.0(3) . . ?
C7' C8' C9' 123.3(3) . . ?
N3 C8 C7 121.6(3) . . ?
N3 C8 C9 116.2(3) . . ?
C7 C8 C9 122.2(3) . . ?
N2' C9' C8' 115.2(3) . . ?
N2' C9' C10' 120.1(3) . . ?
C10' C9' C8' 124.6(3) . . ?
N2 C9 C8 114.7(3) . . ?
N2 C9 C10 119.7(3) . . ?
C10 C9 C8 125.6(3) . . ?
C9' C10' H10' 120.0 . . ?
C9' C10' C11' 120.0(3) . . ?
C11' C10' H10' 120.0 . . ?
C9 C10 H10 119.8 . . ?
C9 C10 C11 120.5(3) . . ?
C11 C10 H10 119.8 . . ?
C10 C11 H11 120.2 . . ?
C10 C11 C12 119.6(3) . . ?
C12 C11 H11 120.2 . . ?
C10' C11' H11' 120.0 . . ?
C10' C11' C12' 119.9(3) . . ?
C12' C11' H11' 120.0 . . ?
C11' C12' C14' 123.6(3) . . ?
C13' C12' C11' 116.8(3) . . ?
C13' C12' C14' 119.6(3) . . ?
C11 C12 C14 122.9(3) . . ?
C13 C12 C11 116.4(3) . . ?
C13 C12 C14 120.7(3) . . ?
N2' C13' C12' 123.5(3) . . ?
N2' C13' H13' 118.2 . . ?
C12' C13' H13' 118.2 . . ?
N2 C13 C12 124.2(3) . . ?
N2 C13 H13 117.9 . . ?
C12 C13 H13 117.9 . . ?
C15 C14 C12 121.7(3) . . ?
C15 C14 C19 118.0(3) . . ?
C19 C14 C12 120.3(3) . . ?
C15' C14' C12' 121.4(3) . . ?
C15' C14' C19' 118.7(3) . . ?
C19' C14' C12' 119.8(3) . . ?
C14 C15 H15 119.5 . . ?
C14 C15 C16 120.9(3) . . ?
C16 C15 H15 119.5 . . ?
C14' C15' H15' 119.7 . . ?
C16' C15' C14' 120.6(3) . . ?
C16' C15' H15' 119.7 . . ?
C15 C16 H16 119.6 . . ?
C17 C16 C15 120.8(3) . . ?
C17 C16 H16 119.6 . . ?
C15' C16' H16' 119.5 . . ?
C15' C16' C17' 121.1(3) . . ?
C17' C16' H16' 119.5 . . ?
C16' C17' C18' 118.1(3) . . ?
C16' C17' C20' 120.4(3) . . ?
C18' C17' C20' 121.4(3) . . ?
C16 C17 C20 121.1(3) . . ?
C18 C17 C16 118.5(3) . . ?
C18 C17 C20 120.4(3) . . ?
C17 C18 H18 119.5 . . ?
C17 C18 C19 121.0(3) . . ?
C19 C18 H18 119.5 . . ?
C17' C18' H18' 119.3 . . ?
C19' C18' C17' 121.3(3) . . ?
C19' C18' H18' 119.3 . . ?
C14' C19' H19' 119.9 . . ?
C18' C19' C14' 120.1(3) . . ?
C18' C19' H19' 119.9 . . ?
C14 C19 H19 119.6 . . ?
C18 C19 C14 120.8(3) . . ?
C18 C19 H19 119.6 . . ?
N21 C20 C17 123.1(3) . . ?
N21 C20 C24 108.0(3) . . ?
C24 C20 C17 128.9(3) . . ?
N21' C20' C17' 121.3(3) . . ?
N21' C20' C24' 108.0(3) . . ?
C24' C20' C17' 130.8(3) . . ?
N23' C24' C20' 104.6(3) . . ?
N23' C24' H24' 127.7 . . ?
C20' C24' H24' 127.7 . . ?
N23 C24 C20 105.1(3) . . ?
N23 C24 H24 127.5 . . ?
C20 C24 H24 127.5 . . ?
N23 C25 H25A 108.7 . . ?
N23 C25 H25B 108.7 . . ?
N23 C25 C26 114.1(3) . . ?
H25A C25 H25B 107.6 . . ?
C26 C25 H25A 108.7 . . ?
C26 C25 H25B 108.7 . . ?
N23' C25' H25C 108.7 . . ?
N23' C25' H25D 108.7 . . ?
N23' C25' C26' 114.4(4) . . ?
H25C C25' H25D 107.6 . . ?
C26' C25' H25C 108.7 . . ?
C26' C25' H25D 108.7 . . ?
N31 C26 C25 117.7(3) . . ?
N31 C26 C27 122.6(4) . . ?
C27 C26 C25 119.7(3) . . ?
N31' C26' C25' 113.6(4) . . ?
N31' C26' C27' 122.9(4) . . ?
C27' C26' C25' 123.5(4) . . ?
C26 C27 H27 120.3 . . ?
C28 C27 C26 119.5(4) . . ?
C28 C27 H27 120.3 . . ?
C26' C27' H27' 120.7 . . ?
C26' C27' C28' 118.6(4) . . ?
C28' C27' H27' 120.7 . . ?
C27 C28 H28 120.5 . . ?
C29 C28 C27 119.1(4) . . ?
C29 C28 H28 120.5 . . ?
C27' C28' H28' 120.6 . . ?
C29' C28' C27' 118.9(5) . . ?
C29' C28' H28' 120.6 . . ?
C28' C29' H29' 120.9 . . ?
C30' C29' C28' 118.2(5) . . ?
C30' C29' H29' 120.9 . . ?
C28 C29 H29 121.2 . . ?
C28 C29 C30 117.7(5) . . ?
C30 C29 H29 121.2 . . ?
N31' C30' C29' 124.5(4) . . ?
N31' C30' H30' 117.8 . . ?
C29' C30' H30' 117.8 . . ?
N31 C30 C29 123.7(4) . . ?
N31 C30 H30 118.1 . . ?
C29 C30 H30 118.1 . . ?
N32' C33' H33' 118.7 . . ?
N32' C33' C34' 122.6(3) . . ?
C34' C33' H33' 118.7 . . ?
N32 C33 H33 118.3 . . ?
N32 C33 C34 123.4(3) . . ?
C34 C33 H33 118.3 . . ?
C33' C34' H34' 120.8 . . ?
C33' C34' C35' 118.5(4) . . ?
C35' C34' H34' 120.8 . . ?
C33 C34 H34 120.5 . . ?
C33 C34 C35 118.9(3) . . ?
C35 C34 H34 120.5 . . ?
C34 C35 H35 120.8 . . ?
C36 C35 C34 118.5(3) . . ?
C36 C35 H35 120.8 . . ?
C34' C35' H35' 120.7 . . ?
C36' C35' C34' 118.6(4) . . ?
C36' C35' H35' 120.7 . . ?
C35' C36' H36' 119.6 . . ?
C35' C36' C37' 120.9(4) . . ?
C37' C36' H36' 119.6 . . ?
C35 C36 H36 119.9 . . ?
C37 C36 C35 120.2(3) . . ?
C37 C36 H36 119.9 . . ?
N32' C37' C36' 119.2(4) . . ?
N32' C37' C38' 114.2(3) . . ?
C36' C37' C38' 126.5(3) . . ?
N32 C37 C38 113.2(3) . . ?
C36 C37 N32 120.9(3) . . ?
C36 C37 C38 125.8(3) . . ?
C39 C38 C37 122.6(3) . . ?
C43 C38 C37 115.9(3) . . ?
C43 C38 C39 121.4(3) . . ?
C39' C38' C37' 124.0(3) . . ?
C39' C38' C43' 120.3(4) . . ?
C43' C38' C37' 115.6(3) . . ?
C38' C39' H39' 119.7 . . ?
C40' C39' C38' 120.6(4) . . ?
C40' C39' H39' 119.7 . . ?
C38 C39 H39 120.4 . . ?
C40 C39 C38 119.3(3) . . ?
C40 C39 H39 120.4 . . ?
C39' C40' H40' 120.1 . . ?
C39' C40' C41' 119.8(4) . . ?
C41' C40' H40' 120.1 . . ?
C39 C40 H40 120.0 . . ?
C41 C40 C39 120.0(3) . . ?
C41 C40 H40 120.0 . . ?
C40' C41' H41' 120.0 . . ?
C42' C41' C40' 120.1(4) . . ?
C42' C41' H41' 120.0 . . ?
C40 C41 H41 119.6 . . ?
C40 C41 C42 120.7(3) . . ?
C42 C41 H41 119.6 . . ?
C41 C42 H42 119.7 . . ?
C41 C42 C43 120.6(3) . . ?
C43 C42 H42 119.7 . . ?
C41' C42' H42' 119.5 . . ?
C41' C42' C43' 121.0(4) . . ?
C43' C42' H42' 119.5 . . ?
C38 C43 Ir1 114.2(2) . . ?
C42 C43 Ir1 127.8(3) . . ?
C42 C43 C38 117.9(3) . . ?
C38' C43' Ir1' 114.1(3) . . ?
C42' C43' Ir1' 127.6(3) . . ?
C42' C43' C38' 118.2(3) . . ?
N44' C45' H45' 118.8 . . ?
N44' C45' C46' 122.5(3) . . ?
C46' C45' H45' 118.8 . . ?
N44 C45 H45 118.9 . . ?
N44 C45 C46 122.1(3) . . ?
C46 C45 H45 118.9 . . ?
C45 C46 H46 120.5 . . ?
C45 C46 C47 119.0(3) . . ?
C47 C46 H46 120.5 . . ?
C45' C46' H46' 120.6 . . ?
C45' C46' C47' 118.7(3) . . ?
C47' C46' H46' 120.6 . . ?
C46' C47' H47' 120.3 . . ?
C48' C47' C46' 119.4(3) . . ?
C48' C47' H47' 120.3 . . ?
C46 C47 H47 120.6 . . ?
C48 C47 C46 118.8(4) . . ?
C48 C47 H47 120.6 . . ?
C47 C48 H48 119.7 . . ?
C47 C48 C49 120.5(3) . . ?
C49 C48 H48 119.7 . . ?
C47' C48' H48' 119.8 . . ?
C47' C48' C49' 120.3(3) . . ?
C49' C48' H48' 119.8 . . ?
N44 C49 C1 114.4(3) . . ?
N44 C49 C48 119.4(3) . . ?
C48 C49 C1 126.2(3) . . ?
N44' C49' C48' 119.1(3) . . ?
N44' C49' C50' 114.8(3) . . ?
C48' C49' C50' 126.1(3) . . ?
C51' C50' C49' 123.5(3) . . ?
C51' C50' C55' 122.1(3) . . ?
C55' C50' C49' 114.4(3) . . ?
C1 C51 H51 120.4 . . ?
C52 C51 C1 119.1(3) . . ?
C52 C51 H51 120.4 . . ?
C50' C51' H51' 120.1 . . ?
C52' C51' C50' 119.8(3) . . ?
C52' C51' H51' 120.1 . . ?
C51 C52 H52 119.8 . . ?
C53 C52 C51 120.3(3) . . ?
C53 C52 H52 119.8 . . ?
C51' C52' H52' 120.0 . . ?
C51' C52' C53' 120.1(3) . . ?
C53' C52' H52' 120.0 . . ?
C52 C53 H53 119.6 . . ?
C52 C53 C54 120.8(3) . . ?
C54 C53 H53 119.6 . . ?
C52' C53' H53' 120.2 . . ?
C54' C53' C52' 119.5(4) . . ?
C54' C53' H53' 120.2 . . ?
C53 C54 H54 119.6 . . ?
C55 C54 C53 120.7(3) . . ?
C55 C54 H54 119.6 . . ?
C53' C54' H54' 118.9 . . ?
C53' C54' C55' 122.2(3) . . ?
C55' C54' H54' 118.9 . . ?
C1 C55 Ir1 113.5(2) . . ?
C54 C55 Ir1 128.2(3) . . ?
C54 C55 C1 117.6(3) . . ?
C50' C55' Ir1' 114.4(2) . . ?
C54' C55' Ir1' 129.2(3) . . ?
C54' C55' C50' 116.3(3) . . ?
F1 P1 F3 178.6(3) . . ?
F1 P1 F4 90.21(19) . . ?
F1 P1 F5 91.5(2) . . ?
F1 P1 F6 90.39(19) . . ?
F2 P1 F1 91.78(19) . . ?
F2 P1 F3 89.43(16) . . ?
F2 P1 F4 177.81(16) . . ?
F2 P1 F5 92.55(18) . . ?
F2 P1 F6 90.04(18) . . ?
F3 P1 F4 88.56(16) . . ?
F3 P1 F6 88.87(18) . . ?
F5 P1 F3 89.14(18) . . ?
F5 P1 F4 88.29(17) . . ?
F5 P1 F6 176.72(19) . . ?
F6 P1 F4 89.05(18) . . ?
F7 P1 F8 89.5(9) . . ?
F7 P1 F9 82.5(10) . . ?
F7 P1 F11 163.4(12) . . ?
F7 P1 F12 89.2(8) . . ?
F8 P1 F9 84.3(9) . . ?
F8 P1 F11 90.5(9) . . ?
F8 P1 F12 167.0(9) . . ?
F10 P1 F7 108.0(11) . . ?
F10 P1 F8 98.1(10) . . ?
F10 P1 F9 169.2(9) . . ?
F10 P1 F11 88.5(10) . . ?
F10 P1 F12 94.6(8) . . ?
F11 P1 F9 81.0(10) . . ?
F12 P1 F9 82.7(8) . . ?
F12 P1 F11 87.0(9) . . ?

loop_
_geom_bond_atom_site_label_1
_geom_bond_atom_site_label_2
_geom_bond_distance
_geom_bond_site_symmetry_2
_geom_bond_publ_flag
Ir1 N2 2.136(2) . ?
Ir1 N3 2.134(2) . ?
Ir1 N32 2.044(3) . ?
Ir1 N44 2.058(3) . ?
Ir1 C43 2.027(3) . ?
Ir1 C55 2.008(3) . ?
Ir1' N2' 2.142(3) . ?
Ir1' N3' 2.128(3) . ?
Ir1' N32' 2.054(3) . ?
Ir1' N44' 2.051(3) . ?
Ir1' C43' 2.023(3) . ?
Ir1' C55' 2.010(3) . ?
N2 C9 1.357(4) . ?
N2 C13 1.335(4) . ?
N2' C9' 1.359(4) . ?
N2' C13' 1.335(4) . ?
N3 C4 1.347(4) . ?
N3 C8 1.358(4) . ?
N3' C4' 1.367(4) . ?
N3' C8' 1.357(4) . ?
N21 N22 1.314(4) . ?
N21 C20 1.373(4) . ?
N21' N22' 1.311(5) . ?
N21' C20' 1.362(5) . ?
N22 N23 1.353(4) . ?
N22' N23' 1.337(5) . ?
N23 C24 1.342(4) . ?
N23 C25 1.459(4) . ?
N23' C24' 1.357(5) . ?
N23' C25' 1.461(4) . ?
N31 C26 1.328(5) . ?
N31 C30 1.342(6) . ?
N31' C26' 1.337(5) . ?
N31' C30' 1.344(7) . ?
N32 C33 1.346(4) . ?
N32 C37 1.382(4) . ?
N32' C33' 1.338(5) . ?
N32' C37' 1.363(5) . ?
N44' C45' 1.351(4) . ?
N44' C49' 1.364(4) . ?
N44 C45 1.332(4) . ?
N44 C49 1.366(4) . ?
C1 C49 1.460(5) . ?
C1 C51 1.394(4) . ?
C1 C55 1.427(5) . ?
C4' H4' 0.9500 . ?
C4' C5' 1.375(5) . ?
C4 H4 0.9500 . ?
C4 C5 1.379(4) . ?
C5 H5 0.9500 . ?
C5 C6 1.384(5) . ?
C5' H5' 0.9500 . ?
C5' C6' 1.381(5) . ?
C6' H6' 0.9500 . ?
C6' C7' 1.384(5) . ?
C6 H6 0.9500 . ?
C6 C7 1.385(4) . ?
C7' H7' 0.9500 . ?
C7' C8' 1.388(5) . ?
C7 H7 0.9500 . ?
C7 C8 1.393(4) . ?
C8' C9' 1.484(4) . ?
C8 C9 1.477(4) . ?
C9' C10' 1.383(5) . ?
C9 C10 1.381(4) . ?
C10' H10' 0.9500 . ?
C10' C11' 1.384(5) . ?
C10 H10 0.9500 . ?
C10 C11 1.387(4) . ?
C11 H11 0.9500 . ?
C11 C12 1.401(4) . ?
C11' H11' 0.9500 . ?
C11' C12' 1.392(5) . ?
C12' C13' 1.389(5) . ?
C12' C14' 1.486(4) . ?
C12 C13 1.381(4) . ?
C12 C14 1.486(4) . ?
C13' H13' 0.9500 . ?
C13 H13 0.9500 . ?
C14 C15 1.388(4) . ?
C14 C19 1.407(4) . ?
C14' C15' 1.391(5) . ?
C14' C19' 1.400(5) . ?
C15 H15 0.9500 . ?
C15 C16 1.394(4) . ?
C15' H15' 0.9500 . ?
C15' C16' 1.383(5) . ?
C16 H16 0.9500 . ?
C16 C17 1.393(4) . ?
C16' H16' 0.9500 . ?
C16' C17' 1.391(5) . ?
C17' C18' 1.392(5) . ?
C17' C20' 1.474(5) . ?
C17 C18 1.387(4) . ?
C17 C20 1.473(4) . ?
C18 H18 0.9500 . ?
C18 C19 1.388(4) . ?
C18' H18' 0.9500 . ?
C18' C19' 1.382(5) . ?
C19' H19' 0.9500 . ?
C19 H19 0.9500 . ?
C20 C24 1.374(5) . ?
C20' C24' 1.369(5) . ?
C24' H24' 0.9500 . ?
C24 H24 0.9500 . ?
C25 H25A 0.9900 . ?
C25 H25B 0.9900 . ?
C25 C26 1.503(5) . ?
C25' H25C 0.9900 . ?
C25' H25D 0.9900 . ?
C25' C26' 1.498(6) . ?
C26 C27 1.392(5) . ?
C26' C27' 1.379(7) . ?
C27 H27 0.9500 . ?
C27 C28 1.380(6) . ?
C27' H27' 0.9500 . ?
C27' C28' 1.388(7) . ?
C28 H28 0.9500 . ?
C28 C29 1.374(7) . ?
C28' H28' 0.9500 . ?
C28' C29' 1.383(7) . ?
C29' H29' 0.9500 . ?
C29' C30' 1.355(8) . ?
C29 H29 0.9500 . ?
C29 C30 1.403(6) . ?
C30' H30' 0.9500 . ?
C30 H30 0.9500 . ?
C33' H33' 0.9500 . ?
C33' C34' 1.371(5) . ?
C33 H33 0.9500 . ?
C33 C34 1.365(5) . ?
C34' H34' 0.9500 . ?
C34' C35' 1.396(6) . ?
C34 H34 0.9500 . ?
C34 C35 1.403(5) . ?
C35 H35 0.9500 . ?
C35 C36 1.386(5) . ?
C35' H35' 0.9500 . ?
C35' C36' 1.383(6) . ?
C36' H36' 0.9500 . ?
C36' C37' 1.385(5) . ?
C36 H36 0.9500 . ?
C36 C37 1.380(5) . ?
C37' C38' 1.460(5) . ?
C37 C38 1.471(5) . ?
C38 C39 1.401(5) . ?
C38 C43 1.400(5) . ?
C38' C39' 1.398(5) . ?
C38' C43' 1.409(5) . ?
C39' H39' 0.9500 . ?
C39' C40' 1.374(6) . ?
C39 H39 0.9500 . ?
C39 C40 1.388(5) . ?
C40' H40' 0.9500 . ?
C40' C41' 1.394(6) . ?
C40 H40 0.9500 . ?
C40 C41 1.380(5) . ?
C41' H41' 0.9500 . ?
C41' C42' 1.392(5) . ?
C41 H41 0.9500 . ?
C41 C42 1.392(5) . ?
C42 H42 0.9500 . ?
C42 C43 1.398(4) . ?
C42' H42' 0.9500 . ?
C42' C43' 1.396(5) . ?
C45' H45' 0.9500 . ?
C45' C46' 1.367(5) . ?
C45 H45 0.9500 . ?
C45 C46 1.375(5) . ?
C46 H46 0.9500 . ?
C46 C47 1.384(5) . ?
C46' H46' 0.9500 . ?
C46' C47' 1.387(5) . ?
C47' H47' 0.9500 . ?
C47' C48' 1.376(5) . ?
C47 H47 0.9500 . ?
C47 C48 1.379(6) . ?
C48 H48 0.9500 . ?
C48 C49 1.385(5) . ?
C48' H48' 0.9500 . ?
C48' C49' 1.400(5) . ?
C49' C50' 1.465(5) . ?
C50' C51' 1.391(5) . ?
C50' C55' 1.421(5) . ?
C51 H51 0.9500 . ?
C51 C52 1.392(5) . ?
C51' H51' 0.9500 . ?
C51' C52' 1.372(6) . ?
C52 H52 0.9500 . ?
C52 C53 1.377(6) . ?
C52' H52' 0.9500 . ?
C52' C53' 1.405(6) . ?
C53 H53 0.9500 . ?
C53 C54 1.396(4) . ?
C53' H53' 0.9500 . ?
C53' C54' 1.392(5) . ?
C54 H54 0.9500 . ?
C54 C55 1.390(5) . ?
C54' H54' 0.9500 . ?
C54' C55' 1.394(5) . ?
P1 F1 1.573(3) . ?
P1 F2 1.569(3) . ?
P1 F3 1.614(3) . ?
P1 F4 1.628(3) . ?
P1 F5 1.582(3) . ?
P1 F6 1.621(3) . ?
P1 F7 1.508(13) . ?
P1 F8 1.56(2) . ?
P1 F9 1.694(12) . ?
P1 F10 1.502(13) . ?
P1 F11 1.637(12) . ?
P1 F12 1.601(11) . ?

loop_
_geom_torsion_atom_site_label_1
_geom_torsion_atom_site_label_2
_geom_torsion_atom_site_label_3
_geom_torsion_atom_site_label_4
_geom_torsion
_geom_torsion_site_symmetry_1
_geom_torsion_site_symmetry_2
_geom_torsion_site_symmetry_3
_geom_torsion_site_symmetry_4
_geom_torsion_publ_flag
Ir1 N2 C9 C8 10.1(4) . . . . ?
Ir1 N2 C9 C10 -169.0(2) . . . . ?
Ir1 N2 C13 C12 166.0(2) . . . . ?
Ir1 N3 C4 C5 -174.5(3) . . . . ?
Ir1 N3 C8 C7 173.0(3) . . . . ?
Ir1 N3 C8 C9 -6.6(4) . . . . ?
Ir1 N32 C33 C34 -179.6(2) . . . . ?
Ir1 N32 C37 C36 -177.9(3) . . . . ?
Ir1 N32 C37 C38 3.7(3) . . . . ?
Ir1 N44 C45 C46 178.9(3) . . . . ?
Ir1 N44 C49 C1 0.3(4) . . . . ?
Ir1 N44 C49 C48 -179.2(3) . . . . ?
Ir1' N2' C9' C8' 0.6(4) . . . . ?
Ir1' N2' C9' C10' -178.9(2) . . . . ?
Ir1' N2' C13' C12' 175.9(2) . . . . ?
Ir1' N3' C4' C5' 175.4(2) . . . . ?
Ir1' N3' C8' C7' -175.7(3) . . . . ?
Ir1' N3' C8' C9' 3.8(3) . . . . ?
Ir1' N32' C33' C34' -176.8(3) . . . . ?
Ir1' N32' C37' C36' 176.5(3) . . . . ?
Ir1' N32' C37' C38' -4.7(4) . . . . ?
Ir1' N44' C45' C46' 174.1(2) . . . . ?
Ir1' N44' C49' C48' -171.7(2) . . . . ?
Ir1' N44' C49' C50' 9.0(3) . . . . ?
N2 C9 C10 C11 1.3(5) . . . . ?
N2' C9' C10' C11' 1.9(5) . . . . ?
N3 C4 C5 C6 2.0(6) . . . . ?
N3 C8 C9 N2 -2.3(4) . . . . ?
N3 C8 C9 C10 176.7(3) . . . . ?
N3' C4' C5' C6' -0.1(5) . . . . ?
N3' C8' C9' N2' -2.8(4) . . . . ?
N3' C8' C9' C10' 176.6(3) . . . . ?
N21 N22 N23 C24 -0.4(4) . . . . ?
N21 N22 N23 C25 177.9(3) . . . . ?
N21 C20 C24 N23 -0.5(4) . . . . ?
N21' N22' N23' C24' -0.4(5) . . . . ?
N21' N22' N23' C25' -179.4(4) . . . . ?
N21' C20' C24' N23' -0.7(5) . . . . ?
N22 N21 C20 C17 -178.8(3) . . . . ?
N22 N21 C20 C24 0.2(4) . . . . ?
N22 N23 C24 C20 0.6(4) . . . . ?
N22 N23 C25 C26 106.6(4) . . . . ?
N22' N21' C20' C17' -179.3(4) . . . . ?
N22' N21' C20' C24' 0.5(6) . . . . ?
N22' N23' C24' C20' 0.7(5) . . . . ?
N22' N23' C25' C26' 89.6(5) . . . . ?
N23 C25 C26 N31 31.6(5) . . . . ?
N23 C25 C26 C27 -149.2(3) . . . . ?
N23' C25' C26' N31' 170.3(4) . . . . ?
N23' C25' C26' C27' -11.6(6) . . . . ?
N31 C26 C27 C28 -0.2(7) . . . . ?
N31' C26' C27' C28' -0.4(7) . . . . ?
N32 C33 C34 C35 -2.6(5) . . . . ?
N32 C37 C38 C39 178.2(3) . . . . ?
N32 C37 C38 C43 -0.2(4) . . . . ?
N32' C33' C34' C35' 0.3(6) . . . . ?
N32' C37' C38' C39' -173.9(4) . . . . ?
N32' C37' C38' C43' 3.2(5) . . . . ?
N44' C45' C46' C47' -2.3(5) . . . . ?
N44' C49' C50' C51' 175.4(3) . . . . ?
N44' C49' C50' C55' -2.5(4) . . . . ?
N44 C45 C46 C47 -0.1(5) . . . . ?
C1 C51 C52 C53 -0.8(5) . . . . ?
C4' N3' C8' C7' 0.4(5) . . . . ?
C4' N3' C8' C9' 179.9(3) . . . . ?
C4' C5' C6' C7' 0.5(5) . . . . ?
C4 N3 C8 C7 -2.9(5) . . . . ?
C4 N3 C8 C9 177.5(3) . . . . ?
C4 C5 C6 C7 -3.0(6) . . . . ?
C5 C6 C7 C8 1.2(6) . . . . ?
C5' C6' C7' C8' -0.5(5) . . . . ?
C6' C7' C8' N3' 0.0(5) . . . . ?
C6' C7' C8' C9' -179.5(3) . . . . ?
C6 C7 C8 N3 1.9(5) . . . . ?
C6 C7 C8 C9 -178.6(3) . . . . ?
C7' C8' C9' N2' 176.6(3) . . . . ?
C7' C8' C9' C10' -3.9(5) . . . . ?
C7 C8 C9 N2 178.1(3) . . . . ?
C7 C8 C9 C10 -2.9(5) . . . . ?
C8' N3' C4' C5' -0.4(5) . . . . ?
C8' C9' C10' C11' -177.5(3) . . . . ?
C8 N3 C4 C5 0.9(5) . . . . ?
C8 C9 C10 C11 -177.6(3) . . . . ?
C9' N2' C13' C12' -1.1(5) . . . . ?
C9' C10' C11' C12' 0.7(5) . . . . ?
C9 N2 C13 C12 -3.1(5) . . . . ?
C9 C10 C11 C12 -1.6(5) . . . . ?
C10' C11' C12' C13' -3.2(5) . . . . ?
C10' C11' C12' C14' 177.2(3) . . . . ?
C10 C11 C12 C13 -0.3(5) . . . . ?
C10 C11 C12 C14 179.3(3) . . . . ?
C11 C12 C13 N2 2.7(5) . . . . ?
C11 C12 C14 C15 13.9(5) . . . . ?
C11 C12 C14 C19 -165.5(3) . . . . ?
C11' C12' C13' N2' 3.5(5) . . . . ?
C11' C12' C14' C15' 27.7(5) . . . . ?
C11' C12' C14' C19' -150.8(4) . . . . ?
C12' C14' C15' C16' 179.9(4) . . . . ?
C12' C14' C19' C18' 179.8(3) . . . . ?
C12 C14 C15 C16 179.2(3) . . . . ?
C12 C14 C19 C18 -179.7(3) . . . . ?
C13' N2' C9' C8' 177.7(3) . . . . ?
C13' N2' C9' C10' -1.8(5) . . . . ?
C13' C12' C14' C15' -151.8(4) . . . . ?
C13' C12' C14' C19' 29.6(5) . . . . ?
C13 N2 C9 C8 -180.0(3) . . . . ?
C13 N2 C9 C10 1.0(5) . . . . ?
C13 C12 C14 C15 -166.5(3) . . . . ?
C13 C12 C14 C19 14.0(5) . . . . ?
C14 C12 C13 N2 -176.9(3) . . . . ?
C14 C15 C16 C17 0.7(5) . . . . ?
C14' C12' C13' N2' -176.9(3) . . . . ?
C14' C15' C16' C17' 0.6(6) . . . . ?
C15 C14 C19 C18 0.9(5) . . . . ?
C15 C16 C17 C18 0.4(5) . . . . ?
C15 C16 C17 C20 -179.2(3) . . . . ?
C15' C14' C19' C18' 1.2(5) . . . . ?
C15' C16' C17' C18' 0.7(6) . . . . ?
C15' C16' C17' C20' 179.5(4) . . . . ?
C16 C17 C18 C19 -0.9(5) . . . . ?
C16 C17 C20 N21 -1.7(5) . . . . ?
C16 C17 C20 C24 179.5(4) . . . . ?
C16' C17' C18' C19' -1.0(6) . . . . ?
C16' C17' C20' N21' 1.8(6) . . . . ?
C16' C17' C20' C24' -178.0(4) . . . . ?
C17' C18' C19' C14' 0.0(6) . . . . ?
C17' C20' C24' N23' 179.1(4) . . . . ?
C17 C18 C19 C14 0.2(5) . . . . ?
C17 C20 C24 N23 178.5(3) . . . . ?
C18 C17 C20 N21 178.7(3) . . . . ?
C18 C17 C20 C24 -0.1(6) . . . . ?
C18' C17' C20' N21' -179.4(4) . . . . ?
C18' C17' C20' C24' 0.8(7) . . . . ?
C19' C14' C15' C16' -1.5(6) . . . . ?
C19 C14 C15 C16 -1.4(5) . . . . ?
C20 N21 N22 N23 0.1(4) . . . . ?
C20 C17 C18 C19 178.7(3) . . . . ?
C20' N21' N22' N23' -0.1(6) . . . . ?
C20' C17' C18' C19' -179.8(4) . . . . ?
C24' N23' C25' C26' -89.2(6) . . . . ?
C24 N23 C25 C26 -75.3(5) . . . . ?
C25 N23 C24 C20 -177.6(3) . . . . ?
C25 C26 C27 C28 -179.3(4) . . . . ?
C25' N23' C24' C20' 179.6(4) . . . . ?
C25' C26' C27' C28' -178.3(4) . . . . ?
C26 N31 C30 C29 -0.8(7) . . . . ?
C26 C27 C28 C29 -0.9(7) . . . . ?
C26' N31' C30' C29' 0.4(8) . . . . ?
C26' C27' C28' C29' 0.5(7) . . . . ?
C27 C28 C29 C30 1.1(8) . . . . ?
C27' C28' C29' C30' -0.1(7) . . . . ?
C28 C29 C30 N31 -0.2(8) . . . . ?
C28' C29' C30' N31' -0.3(8) . . . . ?
C30' N31' C26' C25' 178.1(4) . . . . ?
C30' N31' C26' C27' 0.0(7) . . . . ?
C30 N31 C26 C25 -179.9(4) . . . . ?
C30 N31 C26 C27 1.0(6) . . . . ?
C33' N32' C37' C36' -1.0(5) . . . . ?
C33' N32' C37' C38' 177.8(3) . . . . ?
C33' C34' C35' C36' -0.5(7) . . . . ?
C33 N32 C37 C36 1.8(4) . . . . ?
C33 N32 C37 C38 -176.6(3) . . . . ?
C33 C34 C35 C36 1.9(5) . . . . ?
C34' C35' C36' C37' 0.0(7) . . . . ?
C34 C35 C36 C37 0.6(5) . . . . ?
C35 C36 C37 N32 -2.5(5) . . . . ?
C35 C36 C37 C38 175.8(3) . . . . ?
C35' C36' C37' N32' 0.8(6) . . . . ?
C35' C36' C37' C38' -177.9(4) . . . . ?
C36' C37' C38' C39' 4.8(6) . . . . ?
C36' C37' C38' C43' -178.1(4) . . . . ?
C36 C37 C38 C39 -0.1(5) . . . . ?
C36 C37 C38 C43 -178.5(3) . . . . ?
C37' N32' C33' C34' 0.4(6) . . . . ?
C37' C38' C39' C40' 175.9(4) . . . . ?
C37' C38' C43' Ir1' -0.1(4) . . . . ?
C37' C38' C43' C42' -176.0(3) . . . . ?
C37 N32 C33 C34 0.8(4) . . . . ?
C37 C38 C39 C40 -176.8(3) . . . . ?
C37 C38 C43 Ir1 -3.4(3) . . . . ?
C37 C38 C43 C42 177.8(3) . . . . ?
C38 C39 C40 C41 -0.5(5) . . . . ?
C38' C39' C40' C41' 0.7(8) . . . . ?
C39' C38' C43' Ir1' 177.1(3) . . . . ?
C39' C38' C43' C42' 1.2(5) . . . . ?
C39' C40' C41' C42' -0.5(8) . . . . ?
C39 C38 C43 Ir1 178.2(2) . . . . ?
C39 C38 C43 C42 -0.6(4) . . . . ?
C39 C40 C41 C42 -1.3(5) . . . . ?
C40' C41' C42' C43' 0.6(7) . . . . ?
C40 C41 C42 C43 2.2(4) . . . . ?
C41' C42' C43' Ir1' -176.2(3) . . . . ?
C41' C42' C43' C38' -0.9(6) . . . . ?
C41 C42 C43 Ir1 -179.8(2) . . . . ?
C41 C42 C43 C38 -1.3(4) . . . . ?
C43 C38 C39 C40 1.5(5) . . . . ?
C43' C38' C39' C40' -1.1(7) . . . . ?
C45' N44' C49' C48' 3.7(4) . . . . ?
C45' N44' C49' C50' -175.6(3) . . . . ?
C45' C46' C47' C48' 2.3(5) . . . . ?
C45 N44 C49 C1 178.8(3) . . . . ?
C45 N44 C49 C48 -0.6(5) . . . . ?
C45 C46 C47 C48 -0.2(6) . . . . ?
C46 C47 C48 C49 0.1(6) . . . . ?
C46' C47' C48' C49' 0.5(5) . . . . ?
C47' C48' C49' N44' -3.6(5) . . . . ?
C47' C48' C49' C50' 175.6(3) . . . . ?
C47 C48 C49 N44 0.3(6) . . . . ?
C47 C48 C49 C1 -179.1(4) . . . . ?
C48' C49' C50' C51' -3.8(5) . . . . ?
C48' C49' C50' C55' 178.3(3) . . . . ?
C49 N44 C45 C46 0.6(5) . . . . ?
C49 C1 C51 C52 -178.3(3) . . . . ?
C49 C1 C55 Ir1 9.9(3) . . . . ?
C49 C1 C55 C54 -178.9(3) . . . . ?
C49' N44' C45' C46' -0.7(5) . . . . ?
C49' C50' C51' C52' -177.3(4) . . . . ?
C49' C50' C55' Ir1' -5.3(4) . . . . ?
C49' C50' C55' C54' 177.3(3) . . . . ?
C50' C51' C52' C53' -0.1(6) . . . . ?
C51 C1 C49 N44 169.3(3) . . . . ?
C51 C1 C49 C48 -11.3(6) . . . . ?
C51 C1 C55 Ir1 -166.2(3) . . . . ?
C51 C1 C55 C54 5.0(5) . . . . ?
C51 C52 C53 C54 1.7(5) . . . . ?
C51' C50' C55' Ir1' 176.7(3) . . . . ?
C51' C50' C55' C54' -0.7(5) . . . . ?
C51' C52' C53' C54' 0.0(7) . . . . ?
C52 C53 C54 C55 0.9(5) . . . . ?
C52' C53' C54' C55' -0.2(6) . . . . ?
C53 C54 C55 Ir1 165.6(2) . . . . ?
C53 C54 C55 C1 -4.1(4) . . . . ?
C53' C54' C55' Ir1' -176.4(3) . . . . ?
C53' C54' C55' C50' 0.5(5) . . . . ?
C55 C1 C49 N44 -6.7(4) . . . . ?
C55 C1 C49 C48 172.8(3) . . . . ?
C55 C1 C51 C52 -2.6(5) . . . . ?
C55' C50' C51' C52' 0.5(6) . . . . ?

loop_
_platon_squeeze_void_nr
_platon_squeeze_void_average_x
_platon_squeeze_void_average_y
_platon_squeeze_void_average_z
_platon_squeeze_void_volume
_platon_squeeze_void_count_electrons
_platon_squeeze_void_content
1 0.250 0.021 0.635 4862 1457 ' '
2 0.750 -0.025 0.647 4862 1457 ' '

loop_
_smtbx_masks_void_nr
_smtbx_masks_void_average_x
_smtbx_masks_void_average_y
_smtbx_masks_void_average_z
_smtbx_masks_void_volume
_smtbx_masks_void_count_electrons
_smtbx_masks_void_content
1 0.250 -0.418 -0.072 4863.6 1319.5 ?
2 0.750 -0.918 -0.572 4863.6 1319.5 ?
